data_1503007
loop_
_publ_author_name
'Bryan, Christopher S.'
'Lautens, Mark'

_publ_section_title
;
 A tandem catalytic approach to methyleneindenes: mechanistic insights
 into gem-dibromoolefin reactivity.
;
_journal_issue 12
_journal_name_full 'Organic letters'
_journal_page_first 2754
_journal_page_last 2757
_journal_paper_doi 10.1021/ol100844v
_journal_volume 12
_journal_year 2010
_chemical_formula_moiety 'C20 H18 O4'
_chemical_formula_sum 'C20 H18 O4'
_chemical_formula_weight 322.34
_chemical_name_systematic
; 
 ? 
;
_space_group_IT_number 14
_symmetry_cell_setting monoclinic
_symmetry_space_group_name_Hall '-P 2ybc'
_symmetry_space_group_name_H-M 'P 1 21/c 1'
_atom_sites_solution_hydrogens geom
_atom_sites_solution_primary direct
_atom_sites_solution_secondary difmap
_audit_creation_method SHELXL-97
_cell_angle_alpha 90.00
_cell_angle_beta 96.250(3)
_cell_angle_gamma 90.00
_cell_formula_units_Z 4
_cell_length_a 12.6815(7)
_cell_length_b 6.7504(4)
_cell_length_c 19.5058(6)
_cell_measurement_reflns_used 9521
_cell_measurement_temperature 150(1)
_cell_measurement_theta_max 25.0
_cell_measurement_theta_min 2.8
_cell_volume 1659.87(14)
_computing_cell_refinement 'Denzo-SMN (Otwinowski & Minor, 1997)'
_computing_data_collection 'Collect (Nonius B.V., 1997-2002)'
_computing_data_reduction Denzo-SMN
_computing_molecular_graphics 'PLATON (Spek, 2003)'
_computing_publication_material 'SHELXTL V6.1'
_computing_structure_refinement 'SHELXTL V6.1 (Sheldrick, 2008)'
_computing_structure_solution 'SIR-92 (Altomare et al., 1994)'
_diffrn_ambient_temperature 150(1)
_diffrn_detector_area_resol_mean 9
_diffrn_measured_fraction_theta_full 0.996
_diffrn_measured_fraction_theta_max 0.996
_diffrn_measurement_device_type 'Nonius KappaCCD'
_diffrn_measurement_method '\f scans and \w scans with \k offsets'
_diffrn_radiation_monochromator graphite
_diffrn_radiation_source 'fine-focus sealed tube'
_diffrn_radiation_type MoK\a
_diffrn_radiation_wavelength 0.71073
_diffrn_reflns_av_R_equivalents 0.0424
_diffrn_reflns_av_sigmaI/netI 0.0428
_diffrn_reflns_limit_h_max 14
_diffrn_reflns_limit_h_min -15
_diffrn_reflns_limit_k_max 8
_diffrn_reflns_limit_k_min -8
_diffrn_reflns_limit_l_max 23
_diffrn_reflns_limit_l_min -23
_diffrn_reflns_number 9521
_diffrn_reflns_theta_full 25.00
_diffrn_reflns_theta_max 25.00
_diffrn_reflns_theta_min 2.79
_exptl_absorpt_coefficient_mu 0.089
_exptl_absorpt_correction_T_max 0.990
_exptl_absorpt_correction_T_min 0.889
_exptl_absorpt_correction_type multi-scan
_exptl_absorpt_process_details
; 
multi-scan from symmetry-related measurements 
 Sortav (Blessing 1995) 
;
_exptl_crystal_colour orange
_exptl_crystal_density_diffrn 1.290
_exptl_crystal_density_method 'not measured'
_exptl_crystal_description block
_exptl_crystal_F_000 680
_exptl_crystal_size_max 0.22
_exptl_crystal_size_mid 0.20
_exptl_crystal_size_min 0.16
_refine_diff_density_max 0.444
_refine_diff_density_min -0.204
_refine_diff_density_rms 0.059
_refine_ls_extinction_method none
_refine_ls_goodness_of_fit_ref 1.076
_refine_ls_hydrogen_treatment constr
_refine_ls_matrix_type full
_refine_ls_number_parameters 220
_refine_ls_number_reflns 2895
_refine_ls_number_restraints 0
_refine_ls_restrained_S_all 1.076
_refine_ls_R_factor_all 0.0869
_refine_ls_R_factor_gt 0.0612
_refine_ls_shift/su_max 0.002
_refine_ls_shift/su_mean 0.000
_refine_ls_structure_factor_coef Fsqd
_refine_ls_weighting_details 'calc w=1/[\s^2^(Fo^2^)+(0.1101P)^2^+0.0830P] where P=(Fo^2^+2Fc^2^)/3'
_refine_ls_weighting_scheme calc
_refine_ls_wR_factor_gt 0.1549
_refine_ls_wR_factor_ref 0.1772
_reflns_number_gt 2026
_reflns_number_total 2895
_reflns_threshold_expression I>2\s(I)
_cod_data_source_file ol100844v_si_001.cif
_cod_data_source_block k09211
_cod_depositor_comments
;
The following automatic conversions were performed:

'_symmetry_cell_setting' value 'Monoclinic' changed to 'monoclinic'
according to /home/saulius/struct/CIF-dictionaries/cif_core.dic
dictionary named 'cif_core.dic' version 2.4.2 from 2011-04-26.

Automatic conversion script
Id: cif_fix_values 1715 2011-07-08 13:25:40Z adriana 
;
_cod_original_sg_symbol_H-M 'P 21/c'
_cod_database_code 1503007

loop_
_symmetry_equiv_pos_as_xyz
'x, y, z'
'-x, y+1/2, -z+1/2'
'-x, -y, -z'
'x, -y-1/2, z-1/2'

loop_
_atom_site_label
_atom_site_type_symbol
_atom_site_fract_x
_atom_site_fract_y
_atom_site_fract_z
_atom_site_U_iso_or_equiv
_atom_site_adp_type
_atom_site_occupancy
_atom_site_symmetry_multiplicity
_atom_site_calc_flag
_atom_site_refinement_flags
O1 O 1.08487(13) 0.2141(3) 0.22545(8) 0.0493(5) Uani 1 1 d .
O2 O 1.04782(12) 0.2135(2) 0.33502(8) 0.0438(5) Uani 1 1 d .
O3 O 0.50493(11) 0.0941(2) 0.42530(7) 0.0439(5) Uani 1 1 d .
O4 O 0.64343(13) -0.1638(2) 0.39756(8) 0.0453(5) Uani 1 1 d .
C1 C 0.72326(18) 0.2093(3) 0.19133(11) 0.0348(5) Uani 1 1 d .
C2 C 0.67967(18) 0.2377(3) 0.12614(11) 0.0372(6) Uani 1 1 d .
H2A H 0.6058 0.2498 0.1122 0.045 Uiso 1 1 calc R
C3 C 0.76289(18) 0.2474(3) 0.07997(11) 0.0351(6) Uani 1 1 d .
C4 C 0.7562(2) 0.2739(4) 0.00929(12) 0.0475(7) Uani 1 1 d .
H4A H 0.6894 0.2919 -0.0170 0.057 Uiso 1 1 calc R
C5 C 0.8489(2) 0.2737(4) -0.02256(13) 0.0521(7) Uani 1 1 d .
H5A H 0.8454 0.2913 -0.0711 0.063 Uiso 1 1 calc R
C6 C 0.9459(2) 0.2484(4) 0.01559(13) 0.0523(7) Uani 1 1 d .
H6A H 1.0085 0.2481 -0.0071 0.063 Uiso 1 1 calc R
C7 C 0.9539(2) 0.2231(3) 0.08732(12) 0.0441(6) Uani 1 1 d .
H7A H 1.0211 0.2052 0.1132 0.053 Uiso 1 1 calc R
C8 C 0.86245(19) 0.2246(3) 0.11951(11) 0.0354(6) Uani 1 1 d .
C9 C 0.84108(18) 0.2062(3) 0.19272(10) 0.0342(5) Uani 1 1 d .
C10 C 0.90420(17) 0.2056(3) 0.25307(11) 0.0351(5) Uani 1 1 d .
H10A H 0.8678 0.2002 0.2931 0.042 Uiso 1 1 calc R
C11 C 1.02025(19) 0.2119(3) 0.26657(12) 0.0360(6) Uani 1 1 d .
C12 C 1.15973(18) 0.2147(4) 0.35754(13) 0.0468(7) Uani 1 1 d .
H12A H 1.1710 0.1884 0.4072 0.070 Uiso 1 1 calc R
H12B H 1.1894 0.3445 0.3479 0.070 Uiso 1 1 calc R
H12C H 1.1950 0.1119 0.3328 0.070 Uiso 1 1 calc R
C13 C 0.66585(17) 0.1841(3) 0.25274(11) 0.0361(6) Uani 1 1 d .
C14 C 0.58874(18) 0.3180(4) 0.26721(11) 0.0404(6) Uani 1 1 d .
H14A H 0.5735 0.4290 0.2379 0.049 Uiso 1 1 calc R
C15 C 0.53323(18) 0.2920(4) 0.32421(12) 0.0404(6) Uani 1 1 d .
H15A H 0.4803 0.3852 0.3333 0.048 Uiso 1 1 calc R
C16 C 0.55422(16) 0.1325(3) 0.36759(10) 0.0370(6) Uani 1 1 d .
C17 C 0.63103(17) -0.0066(3) 0.35289(10) 0.0356(5) Uani 1 1 d .
C18 C 0.68641(16) 0.0195(3) 0.29690(10) 0.0354(5) Uani 1 1 d .
H18A H 0.7391 -0.0740 0.2878 0.042 Uiso 1 1 calc R
C19 C 0.4317(2) 0.2403(4) 0.44494(14) 0.0537(7) Uani 1 1 d .
H19A H 0.4051 0.2003 0.4882 0.081 Uiso 1 1 calc R
H19B H 0.3721 0.2520 0.4087 0.081 Uiso 1 1 calc R
H19C H 0.4678 0.3684 0.4513 0.081 Uiso 1 1 calc R
C20 C 0.7303(2) -0.2932(4) 0.39048(15) 0.0545(7) Uani 1 1 d .
H20A H 0.7327 -0.3965 0.4259 0.082 Uiso 1 1 calc R
H20B H 0.7966 -0.2175 0.3960 0.082 Uiso 1 1 calc R
H20C H 0.7213 -0.3545 0.3447 0.082 Uiso 1 1 calc R

loop_
_atom_site_aniso_label
_atom_site_aniso_U_11
_atom_site_aniso_U_22
_atom_site_aniso_U_33
_atom_site_aniso_U_23
_atom_site_aniso_U_13
_atom_site_aniso_U_12
O1 0.0385(10) 0.0639(12) 0.0456(10) 0.0025(8) 0.0053(8) -0.0024(8)
O2 0.0372(9) 0.0530(11) 0.0388(9) 0.0042(7) -0.0064(7) -0.0035(8)
O3 0.0382(9) 0.0501(11) 0.0449(9) 0.0037(7) 0.0114(7) 0.0047(8)
O4 0.0466(10) 0.0432(11) 0.0482(9) 0.0094(8) 0.0146(7) 0.0077(8)
C1 0.0393(13) 0.0319(13) 0.0324(12) 0.0023(9) 0.0010(9) -0.0011(10)
C2 0.0395(13) 0.0354(14) 0.0350(12) -0.0009(9) -0.0032(10) -0.0014(10)
C3 0.0457(14) 0.0299(13) 0.0286(12) -0.0001(8) -0.0005(10) -0.0033(10)
C4 0.0622(17) 0.0451(15) 0.0331(13) -0.0002(10) -0.0037(11) -0.0026(12)
C5 0.0730(19) 0.0537(17) 0.0300(13) 0.0007(11) 0.0073(12) -0.0058(14)
C6 0.0608(18) 0.0571(18) 0.0415(15) 0.0004(11) 0.0168(13) -0.0058(13)
C7 0.0506(15) 0.0463(15) 0.0361(13) -0.0004(10) 0.0081(10) -0.0029(11)
C8 0.0458(14) 0.0291(12) 0.0314(12) -0.0004(9) 0.0043(10) -0.0019(10)
C9 0.0397(13) 0.0299(12) 0.0325(12) 0.0025(9) 0.0021(9) -0.0020(10)
C10 0.0362(13) 0.0362(13) 0.0327(12) 0.0029(9) 0.0025(9) -0.0032(10)
C11 0.0419(14) 0.0297(13) 0.0355(12) 0.0019(9) 0.0002(10) -0.0013(10)
C12 0.0374(14) 0.0448(15) 0.0545(15) 0.0048(11) -0.0120(11) -0.0013(11)
C13 0.0346(12) 0.0393(14) 0.0330(12) -0.0008(10) -0.0028(9) -0.0034(10)
C14 0.0426(14) 0.0418(15) 0.0355(12) 0.0053(10) -0.0024(10) 0.0035(11)
C15 0.0345(13) 0.0455(15) 0.0400(13) -0.0040(10) -0.0012(10) 0.0082(10)
C16 0.0317(12) 0.0424(14) 0.0365(12) -0.0010(10) 0.0019(9) -0.0032(10)
C17 0.0371(12) 0.0332(13) 0.0358(11) 0.0031(9) -0.0001(9) -0.0006(10)
C18 0.0310(12) 0.0362(13) 0.0384(12) -0.0002(10) 0.0009(9) 0.0009(10)
C19 0.0445(15) 0.066(2) 0.0535(16) 0.0036(12) 0.0158(12) 0.0181(13)
C20 0.0589(18) 0.0508(17) 0.0564(16) 0.0163(12) 0.0188(13) 0.0177(13)

loop_
_atom_type_symbol
_atom_type_description
_atom_type_scat_dispersion_real
_atom_type_scat_dispersion_imag
_atom_type_scat_source
C C 0.0033 0.0016 'International Tables Vol C Tables 4.2.6.8 and 6.1.1.4'
H H 0.0000 0.0000 'International Tables Vol C Tables 4.2.6.8 and 6.1.1.4'
O O 0.0106 0.0060 'International Tables Vol C Tables 4.2.6.8 and 6.1.1.4'

loop_
_geom_angle_atom_site_label_1
_geom_angle_atom_site_label_2
_geom_angle_atom_site_label_3
_geom_angle
C11 O2 C12 116.41(18)
C16 O3 C19 117.08(18)
C17 O4 C20 116.70(17)
C2 C1 C13 126.5(2)
C2 C1 C9 109.10(19)
C13 C1 C9 124.38(18)
C1 C2 C3 109.8(2)
C4 C3 C8 120.7(2)
C4 C3 C2 130.5(2)
C8 C3 C2 108.71(18)
C3 C4 C5 118.9(2)
C6 C5 C4 120.6(2)
C5 C6 C7 121.2(3)
C8 C7 C6 118.7(2)
C7 C8 C3 119.9(2)
C7 C8 C9 133.4(2)
C3 C8 C9 106.70(19)
C10 C9 C8 133.2(2)
C10 C9 C1 120.91(19)
C8 C9 C1 105.56(18)
C9 C10 C11 130.1(2)
O1 C11 O2 122.6(2)
O1 C11 C10 128.4(2)
O2 C11 C10 109.04(19)
C14 C13 C18 118.5(2)
C14 C13 C1 120.8(2)
C18 C13 C1 120.7(2)
C13 C14 C15 120.8(2)
C16 C15 C14 120.6(2)
O3 C16 C15 125.3(2)
O3 C16 C17 115.43(19)
C15 C16 C17 119.3(2)
O4 C17 C18 124.9(2)
O4 C17 C16 114.94(18)
C18 C17 C16 120.19(19)
C17 C18 C13 120.6(2)

loop_
_geom_bond_atom_site_label_1
_geom_bond_atom_site_label_2
_geom_bond_distance
O1 C11 1.208(3)
O2 C11 1.343(3)
O2 C12 1.439(3)
O3 C16 1.371(2)
O3 C19 1.436(3)
O4 C17 1.371(3)
O4 C20 1.424(3)
C1 C2 1.344(3)
C1 C13 1.478(3)
C1 C9 1.492(3)
C2 C3 1.462(3)
C3 C4 1.384(3)
C3 C8 1.414(3)
C4 C5 1.388(4)
C5 C6 1.377(4)
C6 C7 1.402(3)
C7 C8 1.378(3)
C8 C9 1.487(3)
C9 C10 1.350(3)
C10 C11 1.467(3)
C13 C14 1.383(3)
C13 C18 1.413(3)
C14 C15 1.390(3)
C15 C16 1.378(3)
C16 C17 1.405(3)
C17 C18 1.373(3)
